data_4307041
loop_
_publ_author_name
'You-gui Huang'
'Ben-lai Wu'
'Da-qiang Yuan'
'Yan-qing Xu'
'Fei-long Jiang'
'Mao-chun Hong'

_publ_section_title
;
New Lanthanide Hybrid as Clustered Infinite Nanotunnel with 3D Ln-O-Ln
Framework and (3,4)-Connected Net
;
_journal_name_full 'Inorganic Chemistry'
_journal_page_first 1171
_journal_page_last 1176
_journal_paper_doi 10.1021/ic0615271
_journal_volume 46
_journal_year 2007
_chemical_formula_moiety 'C28 H27 N4 O24 Y3'
_chemical_formula_sum 'C28 H27 N4 O24 Y3'
_chemical_formula_weight 1070.27
_chemical_name_systematic
; 
 ? 
;
_space_group_IT_number 88
_symmetry_cell_setting tetragonal
_symmetry_space_group_name_Hall '-I 4ad'
_symmetry_space_group_name_H-M 'I 41/a :2'
_atom_sites_solution_hydrogens geom
_atom_sites_solution_primary direct
_atom_sites_solution_secondary difmap
_audit_creation_method SHELXL-97
_cell_angle_alpha 90.00
_cell_angle_beta 90.00
_cell_angle_gamma 90.00
_cell_formula_units_Z 4
_cell_length_a 14.9579(8)
_cell_length_b 14.9579(8)
_cell_length_c 14.6505(15)
_cell_measurement_temperature 173(2)
_cell_volume 3277.9(4)
_computing_cell_refinement CrystalClear
_computing_data_collection 'CrystalClear (Rigaku, 2000)'
_computing_data_reduction CrystalClear
_computing_molecular_graphics 'SHELXL-97 (Sheldrick, 1997)'
_computing_publication_material 'SHELXL-97 (Sheldrick, 1997)'
_computing_structure_refinement 'SHELXL-97 (Sheldrick, 1997)'
_computing_structure_solution 'SHELXS-97 (Sheldrick, 1990)'
_diffrn_ambient_temperature 173(2)
_diffrn_measured_fraction_theta_full 0.999
_diffrn_measured_fraction_theta_max 0.999
_diffrn_measurement_device_type 'Rigaku Mercury CCD area-detector'
_diffrn_measurement_method \w
_diffrn_radiation_monochromator graphite
_diffrn_radiation_source 'fine-focus sealed tube'
_diffrn_radiation_type MoK\a
_diffrn_radiation_wavelength 0.71073
_diffrn_reflns_av_R_equivalents 0.0516
_diffrn_reflns_av_sigmaI/netI 0.0310
_diffrn_reflns_limit_h_max 19
_diffrn_reflns_limit_h_min -19
_diffrn_reflns_limit_k_max 19
_diffrn_reflns_limit_k_min -9
_diffrn_reflns_limit_l_max 19
_diffrn_reflns_limit_l_min -18
_diffrn_reflns_number 12521
_diffrn_reflns_theta_full 27.48
_diffrn_reflns_theta_max 27.48
_diffrn_reflns_theta_min 2.72
_exptl_absorpt_coefficient_mu 5.381
_exptl_absorpt_correction_T_max 0.524
_exptl_absorpt_correction_T_min 0.131
_exptl_absorpt_correction_type multi-scan
_exptl_absorpt_process_details '(CrystalClear; Rigaku, 2000)'
_exptl_crystal_colour colorless
_exptl_crystal_density_diffrn 2.169
_exptl_crystal_density_method 'not measured'
_exptl_crystal_description Prism
_exptl_crystal_F_000 2128
_exptl_crystal_size_max 0.4000
_exptl_crystal_size_mid 0.3500
_exptl_crystal_size_min 0.1200
_refine_diff_density_max 0.739
_refine_diff_density_min -2.068
_refine_diff_density_rms 0.157
_refine_ls_extinction_method none
_refine_ls_goodness_of_fit_ref 1.163
_refine_ls_hydrogen_treatment constr
_refine_ls_matrix_type full
_refine_ls_number_parameters 138
_refine_ls_number_reflns 1881
_refine_ls_number_restraints 0
_refine_ls_restrained_S_all 1.163
_refine_ls_R_factor_all 0.0799
_refine_ls_R_factor_gt 0.0751
_refine_ls_shift/su_max 0.032
_refine_ls_shift/su_mean 0.007
_refine_ls_structure_factor_coef Fsqd
_refine_ls_weighting_details 'calc w=1/[\s^2^(Fo^2^)+(0.0693P)^2^+71.9856P] where P=(Fo^2^+2Fc^2^)/3'
_refine_ls_weighting_scheme calc
_refine_ls_wR_factor_gt 0.1922
_refine_ls_wR_factor_ref 0.1953
_reflns_number_gt 1757
_reflns_number_total 1881
_reflns_threshold_expression >2sigma(I)
_cod_data_source_file ic0615271si20060812_085631.cif
_cod_data_source_block c:\oldc~1\hyg-1124\h
_cod_depositor_comments
;
The following automatic conversions were performed:
'_exptl_absorpt_correction_type' value 'Multi-scan' changed to
'multi-scan' according to
'/home/saulius/struct/CIF-dictionaries/cif_core.dic' dictionary named
'cif_core.dic' version 2.4.1 from 2010-06-29.

Automatic conversion script
Id: cif_fix_enum 1527 2010-12-29 10:47:43Z saulius 
;
_cod_original_sg_symbol_H-M 'I 41/a'
_cod_database_code 4307041

loop_
_symmetry_equiv_pos_as_xyz
'x, y, z'
'-y+3/4, x+1/4, z+1/4'
'-x, -y+1/2, z'
'y+1/4, -x+1/4, z+1/4'
'x+1/2, y+1/2, z+1/2'
'-y+5/4, x+3/4, z+3/4'
'-x+1/2, -y+1, z+1/2'
'y+3/4, -x+3/4, z+3/4'
'-x, -y, -z'
'y-3/4, -x-1/4, -z-1/4'
'x, y-1/2, -z'
'-y-1/4, x-1/4, -z-1/4'
'-x+1/2, -y+1/2, -z+1/2'
'y-1/4, -x+1/4, -z+1/4'
'x+1/2, y, -z+1/2'
'-y+1/4, x+1/4, -z+1/4'

loop_
_atom_site_label
_atom_site_type_symbol
_atom_site_fract_x
_atom_site_fract_y
_atom_site_fract_z
_atom_site_U_iso_or_equiv
_atom_site_adp_type
_atom_site_occupancy
_atom_site_symmetry_multiplicity
_atom_site_calc_flag
_atom_site_refinement_flags
_atom_site_disorder_assembly
_atom_site_disorder_group
Y1 Y -0.5000 0.2500 0.3750 0.0239(4) Uani 1 4 d S . .
Y2 Y -0.30389(7) 0.02824(8) 0.35035(7) 0.0139(3) Uani 0.50 1 d P . .
O3 O -0.4531(4) 0.3337(4) 0.2488(3) 0.0309(12) Uani 1 1 d . . .
C4 C -0.4041(4) 0.3951(4) 0.1096(4) 0.0176(12) Uani 1 1 d . . .
O1 O -0.4811(5) 0.4383(5) -0.2170(4) 0.0493(17) Uani 1 1 d . . .
C1 C -0.4176(4) 0.4385(4) -0.0708(4) 0.0200(13) Uani 1 1 d . . .
O4 O -0.3201(5) 0.4025(5) 0.2445(4) 0.059(2) Uani 1 1 d . . .
N1 N -0.3457(4) 0.4667(4) -0.0206(4) 0.0292(13) Uani 0.50 1 d P . .
C7 N -0.3457(4) 0.4667(4) -0.0206(4) 0.0292(13) Uani 0.50 1 d P . .
C5 C -0.4207(5) 0.4678(5) -0.1690(5) 0.0286(15) Uani 1 1 d . . .
O6 O -0.4620(5) -0.0198(5) 0.3880(4) 0.0536(18) Uani 1 1 d . . .
C6 C -0.3916(5) 0.3755(4) 0.2091(4) 0.0227(13) Uani 1 1 d . . .
O5 O -0.3709(4) 0.1681(4) 0.3213(4) 0.0358(13) Uani 1 1 d . . .
C2 C -0.4829(4) 0.3863(4) -0.0321(4) 0.0208(13) Uani 1 1 d . . .
H2 H -0.5311 0.3646 -0.0680 0.025 Uiso 1 1 calc R . .
C3 C -0.4780(4) 0.3655(4) 0.0603(4) 0.0205(12) Uani 1 1 d . . .
H3 H -0.5239 0.3320 0.0891 0.025 Uiso 1 1 calc R . .
O2 O -0.3597(4) 0.5215(5) -0.1953(4) 0.0511(19) Uani 1 1 d . . .
N2 N -0.3391(4) 0.4436(4) 0.0675(4) 0.0277(13) Uani 0.50 1 d P . .
C8 N -0.3391(4) 0.4436(4) 0.0675(4) 0.0277(13) Uani 0.50 1 d P . .
H6A H -0.4879 -0.0531 0.4273 0.033 Uiso 1 1 d R . .
H6B H -0.4767 -0.0380 0.3333 0.033 Uiso 1 1 d R . .
H5 H -0.3479 0.1822 0.2730 0.033 Uiso 1 1 d R . .

loop_
_atom_site_aniso_label
_atom_site_aniso_U_11
_atom_site_aniso_U_22
_atom_site_aniso_U_33
_atom_site_aniso_U_23
_atom_site_aniso_U_13
_atom_site_aniso_U_12
Y1 0.0295(5) 0.0295(5) 0.0126(6) 0.000 0.000 0.000
Y2 0.0160(5) 0.0195(6) 0.0061(5) -0.0007(4) 0.0008(4) -0.0048(4)
O3 0.042(3) 0.034(3) 0.018(2) 0.008(2) -0.001(2) -0.011(2)
C4 0.023(3) 0.019(3) 0.011(3) -0.001(2) 0.001(2) 0.002(2)
O1 0.076(5) 0.057(4) 0.015(3) 0.007(3) -0.010(3) -0.002(3)
C1 0.029(3) 0.019(3) 0.012(3) -0.002(2) 0.003(2) 0.000(2)
O4 0.069(4) 0.057(4) 0.049(4) 0.036(3) -0.045(3) -0.042(4)
N1 0.039(3) 0.033(3) 0.016(3) -0.001(2) -0.001(2) -0.008(3)
C7 0.039(3) 0.033(3) 0.016(3) -0.001(2) -0.001(2) -0.008(3)
C5 0.037(4) 0.028(4) 0.021(3) 0.007(3) 0.009(3) 0.014(3)
O6 0.074(5) 0.051(4) 0.036(3) -0.007(3) -0.019(3) -0.007(3)
C6 0.032(4) 0.017(3) 0.019(3) 0.004(2) -0.008(3) -0.005(3)
O5 0.039(3) 0.043(3) 0.025(3) -0.007(2) 0.000(2) 0.017(2)
C2 0.022(3) 0.023(3) 0.017(3) -0.002(2) -0.001(2) -0.003(2)
C3 0.021(3) 0.022(3) 0.019(3) 0.001(2) 0.004(2) -0.003(2)
O2 0.031(3) 0.068(4) 0.054(4) 0.046(3) 0.018(3) 0.020(3)
N2 0.030(3) 0.039(3) 0.015(3) -0.001(2) 0.003(2) -0.008(3)
C8 0.030(3) 0.039(3) 0.015(3) -0.001(2) 0.003(2) -0.008(3)

loop_
_atom_type_symbol
_atom_type_description
_atom_type_scat_dispersion_real
_atom_type_scat_dispersion_imag
_atom_type_scat_source
C C 0.0033 0.0016 'International Tables Vol C Tables 4.2.6.8 and 6.1.1.4'
H H 0.0000 0.0000 'International Tables Vol C Tables 4.2.6.8 and 6.1.1.4'
N N 0.0061 0.0033 'International Tables Vol C Tables 4.2.6.8 and 6.1.1.4'
O O 0.0106 0.0060 'International Tables Vol C Tables 4.2.6.8 and 6.1.1.4'
Y Y -2.7962 3.5667 'International Tables Vol C Tables 4.2.6.8 and 6.1.1.4'

loop_
_geom_angle_atom_site_label_1
_geom_angle_atom_site_label_2
_geom_angle_atom_site_label_3
_geom_angle
_geom_angle_site_symmetry_1
_geom_angle_site_symmetry_3
_geom_angle_publ_flag
O3 Y1 O3 128.60(15) 3_455 10_556 ?
O3 Y1 O3 128.60(15) 3_455 12_566 ?
O3 Y1 O3 75.6(2) 10_556 12_566 ?
O3 Y1 O3 75.6(2) 3_455 . ?
O3 Y1 O3 128.60(15) 10_556 . ?
O3 Y1 O3 128.60(15) 12_566 . ?
O3 Y1 O5 146.71(18) 3_455 12_566 ?
O3 Y1 O5 73.23(19) 10_556 12_566 ?
O3 Y1 O5 77.0(2) 12_566 12_566 ?
O3 Y1 O5 71.20(18) . 12_566 ?
O3 Y1 O5 71.20(18) 3_455 10_556 ?
O3 Y1 O5 77.0(2) 10_556 10_556 ?
O3 Y1 O5 73.23(19) 12_566 10_556 ?
O3 Y1 O5 146.71(18) . 10_556 ?
O5 Y1 O5 142.0(3) 12_566 10_556 ?
O3 Y1 O5 77.0(2) 3_455 3_455 ?
O3 Y1 O5 146.71(18) 10_556 3_455 ?
O3 Y1 O5 71.20(18) 12_566 3_455 ?
O3 Y1 O5 73.23(19) . 3_455 ?
O5 Y1 O5 96.07(8) 12_566 3_455 ?
O5 Y1 O5 96.07(8) 10_556 3_455 ?
O3 Y1 O5 73.23(19) 3_455 . ?
O3 Y1 O5 71.20(18) 10_556 . ?
O3 Y1 O5 146.71(18) 12_566 . ?
O3 Y1 O5 77.0(2) . . ?
O5 Y1 O5 96.07(8) 12_566 . ?
O5 Y1 O5 96.07(8) 10_556 . ?
O5 Y1 O5 142.0(3) 3_455 . ?
O5 Y2 O2 73.8(2) . 11 ?
O5 Y2 O4 80.0(2) . 10_556 ?
O2 Y2 O4 142.18(19) 11 10_556 ?
O5 Y2 C8 107.6(2) . 13_455 ?
O2 Y2 C8 139.1(2) 11 13_455 ?
O4 Y2 C8 74.7(2) 10_556 13_455 ?
O5 Y2 N2 107.6(2) . 13_455 ?
O2 Y2 N2 139.1(2) 11 13_455 ?
O4 Y2 N2 74.7(2) 10_556 13_455 ?
C8 Y2 N2 0.0(3) 13_455 13_455 ?
O5 Y2 O6 83.9(2) . . ?
O2 Y2 O6 82.5(2) 11 . ?
O4 Y2 O6 67.8(2) 10_556 . ?
C8 Y2 O6 138.17(19) 13_455 . ?
N2 Y2 O6 138.17(19) 13_455 . ?
O5 Y2 O4 81.4(2) . 13_455 ?
O2 Y2 O4 75.9(2) 11 13_455 ?
O4 Y2 O4 126.78(16) 10_556 13_455 ?
C8 Y2 O4 64.38(18) 13_455 13_455 ?
N2 Y2 O4 64.38(18) 13_455 13_455 ?
O6 Y2 O4 156.5(2) . 13_455 ?
O5 Y2 O2 154.43(18) . 16 ?
O2 Y2 O2 123.13(15) 11 16 ?
O4 Y2 O2 75.5(2) 10_556 16 ?
C8 Y2 O2 73.1(2) 13_455 16 ?
N2 Y2 O2 73.1(2) 13_455 16 ?
O6 Y2 O2 80.1(2) . 16 ?
O4 Y2 O2 119.5(2) 13_455 16 ?
O5 Y2 N1 141.24(19) . 16 ?
O2 Y2 N1 73.52(19) 11 16 ?
O4 Y2 N1 138.4(2) 10_556 16 ?
C8 Y2 N1 84.6(2) 13_455 16 ?
N2 Y2 N1 84.6(2) 13_455 16 ?
O6 Y2 N1 111.8(2) . 16 ?
O4 Y2 N1 70.9(2) 13_455 16 ?
O2 Y2 N1 64.02(18) 16 16 ?
O5 Y2 C7 141.24(19) . 16 ?
O2 Y2 C7 73.52(19) 11 16 ?
O4 Y2 C7 138.4(2) 10_556 16 ?
C8 Y2 C7 84.6(2) 13_455 16 ?
N2 Y2 C7 84.6(2) 13_455 16 ?
O6 Y2 C7 111.8(2) . 16 ?
O4 Y2 C7 70.9(2) 13_455 16 ?
O2 Y2 C7 64.02(18) 16 16 ?
N1 Y2 C7 0.0(3) 16 16 ?
O5 Y2 Y2 119.52(13) . 2_455 ?
O2 Y2 Y2 154.91(19) 11 2_455 ?
O4 Y2 Y2 39.72(15) 10_556 2_455 ?
C8 Y2 Y2 60.85(13) 13_455 2_455 ?
N2 Y2 Y2 60.85(13) 13_455 2_455 ?
O6 Y2 Y2 78.31(15) . 2_455 ?
O4 Y2 Y2 124.97(12) 13_455 2_455 ?
O2 Y2 Y2 37.43(13) 16 2_455 ?
N1 Y2 Y2 98.72(14) 16 2_455 ?
C7 Y2 Y2 98.72(14) 16 2_455 ?
O5 Y2 Y2 82.92(13) . 8_444 ?
O2 Y2 Y2 39.51(16) 11 8_444 ?
O4 Y2 Y2 159.3(2) 10_556 8_444 ?
C8 Y2 Y2 99.63(13) 13_455 8_444 ?
N2 Y2 Y2 99.63(13) 13_455 8_444 ?
O6 Y2 Y2 121.93(14) . 8_444 ?
O4 Y2 Y2 38.02(14) 13_455 8_444 ?
O2 Y2 Y2 122.52(12) 16 8_444 ?
N1 Y2 Y2 58.52(14) 16 8_444 ?
C7 Y2 Y2 58.52(14) 16 8_444 ?
Y2 Y2 Y2 152.88(3) 2_455 8_444 ?
C6 O3 Y1 148.5(5) . . ?
N2 C4 C3 120.0(6) . . ?
N2 C4 C6 117.1(6) . . ?
C3 C4 C6 122.8(6) . . ?
N1 C1 C2 120.8(6) . . ?
N1 C1 C5 116.6(6) . . ?
C2 C1 C5 122.6(6) . . ?
C6 O4 Y2 133.5(6) . 12_566 ?
C6 O4 Y2 121.8(5) . 13_455 ?
Y2 O4 Y2 102.3(2) 12_566 13_455 ?
N2 N1 C1 119.7(6) . . ?
N2 N1 Y2 121.3(4) . 14 ?
C1 N1 Y2 118.9(4) . 14 ?
O1 C5 O2 125.5(7) . . ?
O1 C5 C1 117.7(7) . . ?
O2 C5 C1 116.8(7) . . ?
Y2 O6 H6A 137.3 . . ?
Y2 O6 H6B 97.1 . . ?
H6A O6 H6B 108.8 . . ?
O3 C6 O4 126.3(6) . . ?
O3 C6 C4 117.2(6) . . ?
O4 C6 C4 116.5(6) . . ?
Y2 O5 Y1 136.9(3) . . ?
Y2 O5 H5 101.9 . . ?
Y1 O5 H5 119.3 . . ?
C1 C2 C3 119.4(6) . . ?
C1 C2 H2 120.3 . . ?
C3 C2 H2 120.3 . . ?
C4 C3 C2 118.5(6) . . ?
C4 C3 H3 120.8 . . ?
C2 C3 H3 120.8 . . ?
C5 O2 Y2 123.8(6) . 11_565 ?
C5 O2 Y2 122.5(5) . 14 ?
Y2 O2 Y2 103.1(2) 11_565 14 ?
N1 N2 C4 121.5(6) . . ?
N1 N2 Y2 119.0(4) . 13_455 ?
C4 N2 Y2 119.0(4) . 13_455 ?

loop_
_geom_bond_atom_site_label_1
_geom_bond_atom_site_label_2
_geom_bond_distance
_geom_bond_site_symmetry_2
_geom_bond_publ_flag
Y1 O3 2.340(5) 3_455 ?
Y1 O3 2.340(5) 10_556 ?
Y1 O3 2.340(5) 12_566 ?
Y1 O3 2.340(5) . ?
Y1 O5 2.418(5) 12_566 ?
Y1 O5 2.418(5) 10_556 ?
Y1 O5 2.418(5) 3_455 ?
Y1 O5 2.418(5) . ?
Y2 O5 2.359(5) . ?
Y2 O2 2.422(6) 11 ?
Y2 O4 2.447(6) 10_556 ?
Y2 C8 2.490(6) 13_455 ?
Y2 N2 2.490(6) 13_455 ?
Y2 O6 2.532(8) . ?
Y2 O4 2.539(7) 13_455 ?
Y2 O2 2.536(7) 16 ?
Y2 N1 2.550(6) 16 ?
Y2 C7 2.550(6) 16 ?
Y2 Y2 3.8822(6) 2_455 ?
Y2 Y2 3.8822(6) 8_444 ?
O3 C6 1.256(9) . ?
C4 N2 1.360(8) . ?
C4 C3 1.392(9) . ?
C4 C6 1.497(8) . ?
O1 C5 1.227(10) . ?
C1 N1 1.370(9) . ?
C1 C2 1.373(9) . ?
C1 C5 1.505(9) . ?
O4 C6 1.255(9) . ?
O4 Y2 2.447(6) 12_566 ?
O4 Y2 2.539(7) 13_455 ?
N1 N2 1.341(8) . ?
N1 Y2 2.550(6) 14 ?
C5 O2 1.274(10) . ?
O6 H6A 0.8548 . ?
O6 H6B 0.8735 . ?
O5 H5 0.8153 . ?
C2 C3 1.391(9) . ?
C2 H2 0.9500 . ?
C3 H3 0.9500 . ?
O2 Y2 2.422(6) 11_565 ?
O2 Y2 2.536(7) 14 ?
N2 Y2 2.490(6) 13_455 ?
